data_7048192
loop_
_publ_author_name
'Manne, Rajesh'
'Miller, Maya'
'Duthie, Andrew'
'Guedes da Silva, M F\'atima C'
'Tshuva, Edit Y.'
'Basu Baul, Tushar S.'

_publ_section_title
;
 Cytotoxic homoleptic Ti(iv) compounds of ONO-type ligands: synthesis,
 structures and anti-cancer activity.
;
_journal_issue 1
_journal_name_full 'Dalton transactions (Cambridge, England : 2003)'
_journal_page_first 304
_journal_page_last 314
_journal_paper_doi 10.1039/c8dt03747g
_journal_volume 48
_journal_year 2018
_chemical_formula_moiety 'C32 H28 N4 O4 Ti'
_chemical_formula_sum 'C32 H28 N4 O4 Ti'
_chemical_formula_weight 580.48
_space_group_crystal_system monoclinic
_space_group_IT_number 15
_space_group_name_Hall '-C 2yc'
_space_group_name_H-M_alt 'C 1 2/c 1'
_symmetry_space_group_name_Hall '-C 2yc'
_symmetry_space_group_name_H-M 'C 1 2/c 1'
_atom_sites_solution_hydrogens geom
_audit_creation_method SHELXL-2016/6
_audit_update_record
;
2018-07-28 deposited with the CCDC.
2018-11-20 downloaded from the CCDC.
;
_cell_angle_alpha 90
_cell_angle_beta 107.237(12)
_cell_angle_gamma 90
_cell_formula_units_Z 4
_cell_length_a 12.5941(13)
_cell_length_b 22.237(2)
_cell_length_c 10.5358(12)
_cell_measurement_reflns_used 1482
_cell_measurement_temperature 298(2)
_cell_measurement_theta_max 26.8370
_cell_measurement_theta_min 3.9900
_cell_volume 2818.1(5)
_computing_cell_refinement 'CrysAlisPro 1.171.38.43 (Rigaku OD, 2015)'
_computing_data_collection 'CrysAlisPro 1.171.38.43 (Rigaku OD, 2015)'
_computing_data_reduction 'CrysAlisPro 1.171.38.43 (Rigaku OD, 2015)'
_computing_structure_refinement 'SHELXL-2016/6 (Sheldrick, 2016)'
_computing_structure_solution 'SHELXT 2014/5 (Sheldrick, 2014)'
_diffrn_ambient_temperature 298(2)
_diffrn_detector 'CCD plate'
_diffrn_detector_area_resol_mean 8.0640
_diffrn_detector_type Eos
_diffrn_measured_fraction_theta_full 0.997
_diffrn_measured_fraction_theta_max 0.848
_diffrn_measurement_device 'four-circle diffractometer'
_diffrn_measurement_device_type 'Xcalibur, Eos, Gemini'
_diffrn_measurement_method '\w scans'
_diffrn_radiation_type MoK\a
_diffrn_radiation_wavelength 0.71073
_diffrn_reflns_av_R_equivalents 0.0328
_diffrn_reflns_av_unetI/netI 0.0739
_diffrn_reflns_Laue_measured_fraction_full 0.997
_diffrn_reflns_Laue_measured_fraction_max 0.848
_diffrn_reflns_limit_h_max 17
_diffrn_reflns_limit_h_min -11
_diffrn_reflns_limit_k_max 29
_diffrn_reflns_limit_k_min -30
_diffrn_reflns_limit_l_max 14
_diffrn_reflns_limit_l_min -14
_diffrn_reflns_number 5654
_diffrn_reflns_point_group_measured_fraction_full 0.997
_diffrn_reflns_point_group_measured_fraction_max 0.848
_diffrn_reflns_theta_full 25.242
_diffrn_reflns_theta_max 28.904
_diffrn_reflns_theta_min 3.137
_diffrn_source 'fine-focus sealed X-ray tube'
_diffrn_source_type 'Enhance (Mo) X-ray Source'
_exptl_absorpt_coefficient_mu 0.348
_exptl_absorpt_correction_T_max 1.00000
_exptl_absorpt_correction_T_min 0.88206
_exptl_absorpt_correction_type multi-scan
_exptl_absorpt_process_details
;
CrysAlisPro 1.171.38.43 (Rigaku Oxford Diffraction, 2015)
Empirical absorption correction using spherical harmonics,
 implemented in SCALE3 ABSPACK scaling algorithm.
;
_exptl_crystal_colour red
_exptl_crystal_colour_primary red
_exptl_crystal_density_diffrn 1.368
_exptl_crystal_description plate
_exptl_crystal_F_000 1208
_exptl_crystal_size_max 0.230
_exptl_crystal_size_mid 0.190
_exptl_crystal_size_min 0.120
_refine_diff_density_max 1.363
_refine_diff_density_min -0.661
_refine_diff_density_rms 0.310
_refine_ls_extinction_method none
_refine_ls_goodness_of_fit_ref 1.064
_refine_ls_hydrogen_treatment constr
_refine_ls_matrix_type full
_refine_ls_number_parameters 189
_refine_ls_number_reflns 3264
_refine_ls_number_restraints 0
_refine_ls_restrained_S_all 1.064
_refine_ls_R_factor_all 0.1347
_refine_ls_R_factor_gt 0.0855
_refine_ls_shift/su_max 0.000
_refine_ls_shift/su_mean 0.000
_refine_ls_structure_factor_coef Fsqd
_refine_ls_weighting_details 'w=1/[\s^2^(Fo^2^)+(0.0962P)^2^+11.8723P] where P=(Fo^2^+2Fc^2^)/3'
_refine_ls_weighting_scheme calc
_refine_ls_wR_factor_gt 0.2253
_refine_ls_wR_factor_ref 0.2576
_reflns_Friedel_coverage 0.000
_reflns_number_gt 2032
_reflns_number_total 3264
_reflns_threshold_expression 'I > 2\s(I)'
_cod_data_source_file c8dt03747g2.cif
_cod_data_source_block Compound3N
_cod_depositor_comments 'Adding full bibliography for 7048188--7048194.cif.'
_cod_original_cell_volume 2818.1(6)
_cod_database_code 7048192
_shelx_shelxl_version_number 2016/6
_shelx_space_group_comment
;
The symmetry employed for this shelxl refinement is uniquely defined
by the following loop, which should always be used as a source of
symmetry information in preference to the above space-group names.
They are only intended as comments.
;
_shelx_estimated_absorpt_t_min 0.924
_shelx_estimated_absorpt_t_max 0.959

loop_
_space_group_symop_operation_xyz
'x, y, z'
'-x, y, -z+1/2'
'x+1/2, y+1/2, z'
'-x+1/2, y+1/2, -z+1/2'
'-x, -y, -z'
'x, -y, z-1/2'
'-x+1/2, -y+1/2, -z'
'x+1/2, -y+1/2, z-1/2'

loop_
_atom_site_label
_atom_site_type_symbol
_atom_site_fract_x
_atom_site_fract_y
_atom_site_fract_z
_atom_site_U_iso_or_equiv
_atom_site_adp_type
_atom_site_occupancy
_atom_site_site_symmetry_order
_atom_site_calc_flag
_atom_site_refinement_flags_posn
_atom_site_refinement_flags_adp
_atom_site_refinement_flags_occupancy
C1 C 0.6469(4) 0.3299(2) 0.4274(4) 0.0387(11) Uani 1 1 d . . .
C2 C 0.6743(4) 0.3775(2) 0.5286(5) 0.0413(11) Uani 1 1 d . . .
C3 C 0.5911(6) 0.4092(3) 0.5578(6) 0.0646(17) Uani 1 1 d . . .
H3 H 0.517215 0.400034 0.514405 0.077 Uiso 1 1 calc R U .
C4 C 0.6165(7) 0.4554(3) 0.6525(7) 0.080(2) Uani 1 1 d . . .
H4 H 0.559111 0.476800 0.670305 0.096 Uiso 1 1 calc R U .
C5 C 0.7251(7) 0.4695(3) 0.7198(6) 0.0631(17) Uani 1 1 d . . .
C6 C 0.8074(6) 0.4369(3) 0.6905(5) 0.0586(16) Uani 1 1 d . . .
H6 H 0.881258 0.445426 0.735617 0.070 Uiso 1 1 calc R U .
C7 C 0.7841(5) 0.3917(2) 0.5961(5) 0.0462(12) Uani 1 1 d . . .
H7 H 0.841784 0.370777 0.577739 0.055 Uiso 1 1 calc R U .
C8 C 0.7466(3) 0.2382(2) 0.2317(4) 0.0321(10) Uani 1 1 d . . .
C9 C 0.7099(4) 0.1939(2) 0.1246(5) 0.0381(11) Uani 1 1 d . . .
C10 C 0.7854(5) 0.1690(3) 0.0636(6) 0.0570(15) Uani 1 1 d . . .
H10 H 0.859461 0.181000 0.092421 0.068 Uiso 1 1 calc R U .
C11 C 0.7530(6) 0.1277(3) -0.0369(6) 0.073(2) Uani 1 1 d . . .
H11 H 0.803857 0.113002 -0.077734 0.087 Uiso 1 1 calc R U .
C12 C 0.6430(6) 0.1080(3) -0.0774(6) 0.0641(17) Uani 1 1 d . . .
H12 H 0.620754 0.079002 -0.143543 0.077 Uiso 1 1 calc R U .
C13 C 0.5686(5) 0.1308(3) -0.0209(5) 0.0518(13) Uani 1 1 d . . .
H13 H 0.495225 0.117762 -0.050081 0.062 Uiso 1 1 calc R U .
C14 C 0.5990(4) 0.1733(2) 0.0795(5) 0.0387(11) Uani 1 1 d . . .
C15 C 0.8682(4) 0.2533(3) 0.2812(5) 0.0503(13) Uani 1 1 d . . .
H15A H 0.885978 0.281961 0.222483 0.075 Uiso 1 1 calc R U .
H15B H 0.911247 0.217398 0.283770 0.075 Uiso 1 1 calc R U .
H15C H 0.885146 0.270064 0.368846 0.075 Uiso 1 1 calc R U .
C16 C 0.7500(8) 0.5171(3) 0.8263(7) 0.097(3) Uani 1 1 d . . .
H16A H 0.828977 0.520716 0.864699 0.146 Uiso 1 1 calc R U .
H16B H 0.716801 0.506005 0.894060 0.146 Uiso 1 1 calc R U .
H16C H 0.719963 0.554887 0.788023 0.146 Uiso 1 1 calc R U .
N1 N 0.6764(3) 0.26411(17) 0.2848(4) 0.0338(9) Uani 1 1 d . . .
N2 N 0.7238(3) 0.30784(19) 0.3808(4) 0.0401(9) Uani 1 1 d . . .
O1 O 0.5434(3) 0.31044(18) 0.3877(3) 0.0502(9) Uani 1 1 d . . .
O2 O 0.5231(3) 0.19329(17) 0.1345(4) 0.0511(10) Uani 1 1 d . . .
Ti1 Ti 0.500000 0.25054(6) 0.250000 0.0367(4) Uani 1 2 d S T P

loop_
_atom_site_aniso_label
_atom_site_aniso_U_11
_atom_site_aniso_U_22
_atom_site_aniso_U_33
_atom_site_aniso_U_23
_atom_site_aniso_U_13
_atom_site_aniso_U_12
C1 0.036(3) 0.044(3) 0.035(2) 0.007(2) 0.010(2) 0.004(2)
C2 0.044(3) 0.043(3) 0.039(2) 0.004(2) 0.016(2) 0.003(2)
C3 0.057(4) 0.075(4) 0.068(4) -0.016(3) 0.029(3) 0.003(3)
C4 0.103(6) 0.071(4) 0.086(5) -0.015(4) 0.057(5) 0.017(4)
C5 0.101(5) 0.051(3) 0.047(3) -0.003(3) 0.036(4) -0.006(4)
C6 0.077(4) 0.052(3) 0.042(3) 0.001(3) 0.010(3) -0.009(3)
C7 0.048(3) 0.045(3) 0.044(3) 0.002(2) 0.012(2) 0.005(2)
C8 0.0190(19) 0.038(2) 0.042(2) 0.0069(19) 0.0128(18) 0.0019(17)
C9 0.029(2) 0.046(3) 0.042(2) 0.004(2) 0.014(2) 0.002(2)
C10 0.036(3) 0.077(4) 0.062(3) -0.011(3) 0.021(3) 0.006(3)
C11 0.058(4) 0.097(5) 0.070(4) -0.031(4) 0.029(3) 0.011(4)
C12 0.066(4) 0.072(4) 0.055(3) -0.019(3) 0.018(3) 0.002(3)
C13 0.047(3) 0.054(3) 0.052(3) -0.007(3) 0.012(3) -0.004(3)
C14 0.035(3) 0.041(3) 0.041(2) 0.004(2) 0.013(2) 0.005(2)
C15 0.027(2) 0.068(3) 0.062(3) -0.013(3) 0.022(2) -0.007(3)
C16 0.170(9) 0.065(4) 0.070(4) -0.021(4) 0.054(5) -0.018(5)
N1 0.0257(18) 0.039(2) 0.039(2) 0.0010(16) 0.0126(16) 0.0004(16)
N2 0.031(2) 0.047(2) 0.042(2) -0.0056(19) 0.0111(17) -0.0015(19)
O1 0.0328(18) 0.068(2) 0.053(2) -0.0134(19) 0.0172(16) -0.0024(18)
O2 0.0290(18) 0.063(2) 0.063(2) -0.0179(19) 0.0157(16) -0.0105(17)
Ti1 0.0208(5) 0.0484(7) 0.0426(6) 0.000 0.0119(5) 0.000

loop_
_atom_type_symbol
_atom_type_description
_atom_type_scat_dispersion_real
_atom_type_scat_dispersion_imag
_atom_type_scat_source
C C 0.0033 0.0016 'International Tables Vol C Tables 4.2.6.8 and 6.1.1.4'
H H 0.0000 0.0000 'International Tables Vol C Tables 4.2.6.8 and 6.1.1.4'
N N 0.0061 0.0033 'International Tables Vol C Tables 4.2.6.8 and 6.1.1.4'
O O 0.0106 0.0060 'International Tables Vol C Tables 4.2.6.8 and 6.1.1.4'
Ti Ti 0.2776 0.4457 'International Tables Vol C Tables 4.2.6.8 and 6.1.1.4'

loop_
_geom_angle_atom_site_label_1
_geom_angle_atom_site_label_2
_geom_angle_atom_site_label_3
_geom_angle
_geom_angle_site_symmetry_1
_geom_angle_site_symmetry_3
N2 C1 O1 122.1(4) . .
N2 C1 C2 120.2(4) . .
O1 C1 C2 117.6(4) . .
C3 C2 C7 118.5(5) . .
C3 C2 C1 120.2(5) . .
C7 C2 C1 121.2(5) . .
C2 C3 C4 120.6(6) . .
C2 C3 H3 119.7 . .
C4 C3 H3 119.7 . .
C5 C4 C3 121.1(6) . .
C5 C4 H4 119.5 . .
C3 C4 H4 119.5 . .
C6 C5 C4 117.7(6) . .
C6 C5 C16 122.3(7) . .
C4 C5 C16 119.9(7) . .
C5 C6 C7 122.1(6) . .
C5 C6 H6 118.9 . .
C7 C6 H6 118.9 . .
C6 C7 C2 120.0(5) . .
C6 C7 H7 120.0 . .
C2 C7 H7 120.0 . .
N1 C8 C9 121.6(4) . .
N1 C8 C15 120.1(4) . .
C9 C8 C15 118.3(4) . .
C10 C9 C14 117.0(5) . .
C10 C9 C8 120.9(4) . .
C14 C9 C8 122.1(4) . .
C11 C10 C9 121.9(5) . .
C11 C10 H10 119.0 . .
C9 C10 H10 119.0 . .
C10 C11 C12 119.2(5) . .
C10 C11 H11 120.4 . .
C12 C11 H11 120.4 . .
C13 C12 C11 120.3(6) . .
C13 C12 H12 119.9 . .
C11 C12 H12 119.9 . .
C12 C13 C14 121.6(5) . .
C12 C13 H13 119.2 . .
C14 C13 H13 119.2 . .
O2 C14 C13 119.3(5) . .
O2 C14 C9 120.7(4) . .
C13 C14 C9 120.0(5) . .
C8 C15 H15A 109.5 . .
C8 C15 H15B 109.5 . .
H15A C15 H15B 109.5 . .
C8 C15 H15C 109.5 . .
H15A C15 H15C 109.5 . .
H15B C15 H15C 109.5 . .
C5 C16 H16A 109.5 . .
C5 C16 H16B 109.5 . .
H16A C16 H16B 109.5 . .
C5 C16 H16C 109.5 . .
H16A C16 H16C 109.5 . .
H16B C16 H16C 109.5 . .
C8 N1 N2 114.5(4) . .
C8 N1 Ti1 130.9(3) . .
N2 N1 Ti1 114.5(3) . .
C1 N2 N1 109.1(4) . .
C1 O1 Ti1 119.9(3) . .
C14 O2 Ti1 142.4(3) . .
O2 Ti1 O2 92.6(3) . 2_655
O2 Ti1 O1 155.54(15) . .
O2 Ti1 O1 92.61(17) 2_655 .
O2 Ti1 O1 92.61(17) . 2_655
O2 Ti1 O1 155.54(15) 2_655 2_655
O1 Ti1 O1 92.4(2) . 2_655
O2 Ti1 N1 81.54(14) . .
O2 Ti1 N1 109.87(14) 2_655 .
O1 Ti1 N1 74.21(14) . .
O1 Ti1 N1 94.53(14) 2_655 .
O2 Ti1 N1 109.87(14) . 2_655
O2 Ti1 N1 81.54(14) 2_655 2_655
O1 Ti1 N1 94.53(14) . 2_655
O1 Ti1 N1 74.22(14) 2_655 2_655
N1 Ti1 N1 164.0(2) . 2_655

loop_
_geom_bond_atom_site_label_1
_geom_bond_atom_site_label_2
_geom_bond_distance
C1 N2 1.304(6)
C1 O1 1.319(6)
C1 C2 1.469(7)
C2 C3 1.372(8)
C2 C7 1.391(7)
C3 C4 1.400(9)
C3 H3 0.9300
C4 C5 1.378(10)
C4 H4 0.9300
C5 C6 1.373(9)
C5 C16 1.506(8)
C6 C7 1.383(7)
C6 H6 0.9300
C7 H7 0.9300
C8 N1 1.311(5)
C8 C9 1.466(7)
C8 C15 1.502(6)
C9 C10 1.410(7)
C9 C14 1.412(7)
C10 C11 1.369(8)
C10 H10 0.9300
C11 C12 1.395(9)
C11 H11 0.9300
C12 C13 1.349(8)
C12 H12 0.9300
C13 C14 1.384(7)
C13 H13 0.9300
C14 O2 1.331(6)
C15 H15A 0.9600
C15 H15B 0.9600
C15 H15C 0.9600
C16 H16A 0.9600
C16 H16B 0.9600
C16 H16C 0.9600
N1 N2 1.403(5)
N1 Ti1 2.162(4)
O1 Ti1 1.925(4)
O2 Ti1 1.843(4)

loop_
_geom_torsion_atom_site_label_1
_geom_torsion_atom_site_label_2
_geom_torsion_atom_site_label_3
_geom_torsion_atom_site_label_4
_geom_torsion
_geom_torsion_site_symmetry_4
N2 C1 C2 C3 166.5(5) .
O1 C1 C2 C3 -14.0(7) .
N2 C1 C2 C7 -13.1(7) .
O1 C1 C2 C7 166.3(5) .
C7 C2 C3 C4 0.7(9) .
C1 C2 C3 C4 -178.9(5) .
C2 C3 C4 C5 -0.9(10) .
C3 C4 C5 C6 0.1(10) .
C3 C4 C5 C16 -176.8(6) .
C4 C5 C6 C7 0.7(9) .
C16 C5 C6 C7 177.6(5) .
C5 C6 C7 C2 -0.9(8) .
C3 C2 C7 C6 0.1(8) .
C1 C2 C7 C6 179.8(4) .
N1 C8 C9 C10 176.3(5) .
C15 C8 C9 C10 -4.1(7) .
N1 C8 C9 C14 -4.9(7) .
C15 C8 C9 C14 174.7(5) .
C14 C9 C10 C11 1.4(9) .
C8 C9 C10 C11 -179.8(6) .
C9 C10 C11 C12 -2.2(10) .
C10 C11 C12 C13 2.1(11) .
C11 C12 C13 C14 -1.2(10) .
C12 C13 C14 O2 -178.3(5) .
C12 C13 C14 C9 0.3(8) .
C10 C9 C14 O2 178.2(5) .
C8 C9 C14 O2 -0.6(7) .
C10 C9 C14 C13 -0.4(7) .
C8 C9 C14 C13 -179.2(4) .
C9 C8 N1 N2 -176.6(4) .
C15 C8 N1 N2 3.9(6) .
C9 C8 N1 Ti1 3.8(6) .
C15 C8 N1 Ti1 -175.8(4) .
O1 C1 N2 N1 1.6(6) .
C2 C1 N2 N1 -179.0(4) .
C8 N1 N2 C1 -179.2(4) .
Ti1 N1 N2 C1 0.5(5) .
N2 C1 O1 Ti1 -3.2(6) .
C2 C1 O1 Ti1 177.4(3) .
C13 C14 O2 Ti1 -171.3(4) .
C9 C14 O2 Ti1 10.1(8) .
C14 O2 Ti1 O2 -118.8(6) 2_655
C14 O2 Ti1 O1 -16.6(8) .
C14 O2 Ti1 O1 85.1(6) 2_655
C14 O2 Ti1 N1 -9.1(6) .
C14 O2 Ti1 N1 159.2(5) 2_655
